data_4329560
loop_
_publ_author_name
'Kosuke Suzuki'
'Midori Sugawa'
'Yuji Kikukawa'
'Keigo Kamata'
'Kazuya Yamaguchi'
'Noritaka Mizuno'

_publ_contact_author_address
;
Department of Applied Chemistry, School of Engineering
The University of Tokyo
7-3-1 Hongo, Bunkyo-ku, Tokyo 113-8656 (Japan)
;
_publ_contact_author_email tmizuno@mail.ecc.u-tokyo.ac.jp
_publ_contact_author_fax (+)81-3-5841-7220
_publ_contact_author_name 'Noritaka Mizuno'
_publ_contact_author_phone (+)81-3-5841-7272
_publ_section_title
;
 Strategic Design and Refinement of Lewis Acid-Base Catalysis by
 Rare-Earth-Metal-Containing Polyoxometalates
;
_journal_name_full 'Inorganic Chemistry'
_journal_page_first 6953
_journal_page_last 6961
_journal_paper_doi 10.1021/ic3008365
_journal_volume 51
_journal_year 2012
_chemical_formula_sum 'C112 H0 Dy2 N8 O80 Si2 W20'
_chemical_formula_weight 6795.38
_chemical_name_systematic
; 
 ? 
;
_space_group_IT_number 61
_symmetry_cell_setting orthorhombic
_symmetry_space_group_name_Hall '-P 2ac 2ab'
_symmetry_space_group_name_H-M 'P b c a'
_atom_sites_solution_hydrogens none
_atom_sites_solution_primary direct
_atom_sites_solution_secondary difmap
_audit_creation_method SHELXL-97
_cell_angle_alpha 90.00
_cell_angle_beta 90.00
_cell_angle_gamma 90.00
_cell_formula_units_Z 4
_cell_length_a 25.65119(10)
_cell_length_b 24.25900(10)
_cell_length_c 28.80180(10)
_cell_measurement_temperature 153(2)
_cell_volume 17922.56(12)
_computing_cell_refinement HKL2000
_computing_data_collection 'Rigaku CrystalClear'
_computing_data_reduction HKL2000
_computing_structure_refinement 'SHELXL-97 (Sheldrick, 1997)'
_computing_structure_solution 'SHELXS-97 (Sheldrick, 1990)'
_diffrn_ambient_temperature 153(2)
_diffrn_measured_fraction_theta_full 0.996
_diffrn_measured_fraction_theta_max 0.996
_diffrn_radiation_monochromator 'Graphite Monochromator'
_diffrn_radiation_source 'Rotating Anode'
_diffrn_radiation_type MoK\a
_diffrn_radiation_wavelength 0.71069
_diffrn_reflns_av_R_equivalents 0.0000
_diffrn_reflns_av_sigmaI/netI 0.0244
_diffrn_reflns_limit_h_max 35
_diffrn_reflns_limit_h_min 0
_diffrn_reflns_limit_k_max 33
_diffrn_reflns_limit_k_min 0
_diffrn_reflns_limit_l_max 0
_diffrn_reflns_limit_l_min -39
_diffrn_reflns_number 25080
_diffrn_reflns_theta_full 29.60
_diffrn_reflns_theta_max 29.60
_diffrn_reflns_theta_min 1.99
_exptl_absorpt_coefficient_mu 13.691
_exptl_absorpt_correction_type none
_exptl_crystal_colour colorless
_exptl_crystal_density_diffrn 2.518
_exptl_crystal_description prism
_exptl_crystal_F_000 12032
_exptl_crystal_size_max 0.2
_exptl_crystal_size_mid 0.2
_exptl_crystal_size_min 0.2
_refine_diff_density_max 2.471
_refine_diff_density_min -2.693
_refine_diff_density_rms 0.312
_refine_ls_extinction_method none
_refine_ls_goodness_of_fit_ref 1.056
_refine_ls_hydrogen_treatment none
_refine_ls_matrix_type full
_refine_ls_number_parameters 737
_refine_ls_number_reflns 25080
_refine_ls_number_restraints 10
_refine_ls_restrained_S_all 1.056
_refine_ls_R_factor_all 0.0445
_refine_ls_R_factor_gt 0.0343
_refine_ls_shift/su_max 0.002
_refine_ls_shift/su_mean 0.000
_refine_ls_structure_factor_coef Fsqd
_refine_ls_weighting_details 'calc w=1/[\s^2^(Fo^2^)+(0.0571P)^2^+210.0571P] where P=(Fo^2^+2Fc^2^)/3'
_refine_ls_weighting_scheme calc
_refine_ls_wR_factor_gt 0.0928
_refine_ls_wR_factor_ref 0.1083
_reflns_number_gt 21547
_reflns_number_total 25080
_reflns_threshold_expression >2sigma(I)
_cod_data_source_file ic3008365_si_001_5.cif
_cod_data_source_block Dy
_cod_database_code 4329560

loop_
_symmetry_equiv_pos_as_xyz
'x, y, z'
'-x+1/2, y+1/2, z'
'x, -y+1/2, z+1/2'
'-x+1/2, -y, z+1/2'
'-x, -y, -z'
'x-1/2, -y-1/2, -z'
'-x, y-1/2, -z-1/2'
'x-1/2, y, -z-1/2'

loop_
_atom_site_label
_atom_site_type_symbol
_atom_site_fract_x
_atom_site_fract_y
_atom_site_fract_z
_atom_site_U_iso_or_equiv
_atom_site_adp_type
_atom_site_occupancy
_atom_site_symmetry_multiplicity
_atom_site_calc_flag
_atom_site_refinement_flags
_atom_site_disorder_assembly
_atom_site_disorder_group
W1 W 0.551221(11) 0.768281(11) 0.395876(9) 0.01991(6) Uani 1 1 d . . .
W2 W 0.352067(10) 0.631369(11) 0.390229(9) 0.01883(6) Uani 1 1 d . . .
W3 W 0.552783(10) 0.677036(11) 0.500282(9) 0.01767(6) Uani 1 1 d . . .
W4 W 0.559535(10) 0.535951(11) 0.336866(9) 0.01944(6) Uani 1 1 d . . .
W5 W 0.557692(11) 0.695211(12) 0.297200(9) 0.02073(6) Uani 1 1 d . . .
W6 W 0.432798(10) 0.526553(11) 0.331164(9) 0.01910(6) Uani 1 1 d . . .
W7 W 0.623763(10) 0.656293(11) 0.390484(9) 0.01854(6) Uani 1 1 d . . .
W8 W 0.425212(10) 0.655618(11) 0.499191(9) 0.01728(6) Uani 1 1 d . . .
W9 W 0.413762(11) 0.673834(12) 0.295625(9) 0.02120(6) Uani 1 1 d . . .
W10 W 0.406196(11) 0.755108(11) 0.389465(10) 0.02069(6) Uani 1 1 d . . .
Dy1 Dy 0.492670(12) 0.453086(13) 0.433177(11) 0.02019(6) Uani 1 1 d . . .
Si1 Si 0.48919(7) 0.63765(7) 0.39333(6) 0.0151(3) Uani 1 1 d . . .
O1 O 0.5120(2) 0.3725(2) 0.38747(18) 0.0290(11) Uani 1 1 d . . .
O2 O 0.4207(2) 0.5109(2) 0.45526(18) 0.0259(10) Uani 1 1 d . . .
O3 O 0.5292(2) 0.5336(2) 0.46901(18) 0.0258(10) Uani 1 1 d . . .
O4 O 0.44170(19) 0.4708(2) 0.37106(17) 0.0216(9) Uani 1 1 d . . .
O5 O 0.55378(19) 0.4824(2) 0.37890(18) 0.0224(10) Uani 1 1 d . . .
O6 O 0.44074(18) 0.5907(2) 0.52600(16) 0.0211(9) Uani 1 1 d . . .
O7 O 0.55517(18) 0.6139(2) 0.53226(16) 0.0207(9) Uani 1 1 d . . .
O8 O 0.3916(2) 0.4981(2) 0.29032(18) 0.0275(11) Uani 1 1 d . . .
O9 O 0.6067(2) 0.5118(2) 0.29967(18) 0.0273(11) Uani 1 1 d . . .
O10 O 0.37798(19) 0.6832(2) 0.53482(18) 0.0251(10) Uani 1 1 d . . .
O11 O 0.5923(2) 0.7186(2) 0.53381(18) 0.0268(10) Uani 1 1 d . . .
O12 O 0.49902(19) 0.5154(2) 0.30082(16) 0.0215(9) Uani 1 1 d . . .
O13 O 0.48485(18) 0.69540(19) 0.52291(16) 0.0194(9) Uani 1 1 d . . .
O14 O 0.38416(18) 0.56376(19) 0.37327(17) 0.0202(9) Uani 1 1 d . . .
O15 O 0.60058(18) 0.58476(19) 0.37512(17) 0.0201(9) Uani 1 1 d . . .
O16 O 0.38265(18) 0.62615(19) 0.45133(16) 0.0205(9) Uani 1 1 d . . .
O17 O 0.60007(18) 0.65082(19) 0.45258(16) 0.0192(9) Uani 1 1 d . . .
O18 O 0.49252(17) 0.57538(18) 0.37253(16) 0.0173(8) Uani 1 1 d . . .
O19 O 0.49179(17) 0.63516(19) 0.44983(15) 0.0176(9) Uani 1 1 d . . .
O20 O 0.28874(19) 0.6122(2) 0.39970(18) 0.0267(11) Uani 1 1 d . . .
O21 O 0.68970(19) 0.6466(2) 0.39701(17) 0.0244(10) Uani 1 1 d . . .
O22 O 0.43326(19) 0.6009(2) 0.29478(16) 0.0222(10) Uani 1 1 d . . .
O23 O 0.54667(19) 0.6116(2) 0.29358(16) 0.0212(9) Uani 1 1 d . . .
O24 O 0.42760(19) 0.7303(2) 0.45517(17) 0.0210(9) Uani 1 1 d . . .
O25 O 0.53773(19) 0.74109(19) 0.45454(16) 0.0197(9) Uani 1 1 d . . .
O26 O 0.43498(18) 0.66625(19) 0.37464(16) 0.0191(9) Uani 1 1 d . . .
O27 O 0.53754(18) 0.67592(19) 0.37471(16) 0.0186(9) Uani 1 1 d . . .
O28 O 0.34931(18) 0.6514(2) 0.32681(17) 0.0226(10) Uani 1 1 d . . .
O29 O 0.62157(19) 0.6723(2) 0.32428(16) 0.0219(9) Uani 1 1 d . . .
O30 O 0.34766(18) 0.7101(2) 0.40246(18) 0.0225(10) Uani 1 1 d . . .
O31 O 0.61893(19) 0.7352(2) 0.39728(17) 0.0218(10) Uani 1 1 d . . .
O32 O 0.48378(19) 0.6972(2) 0.28859(17) 0.0232(10) Uani 1 1 d . . .
O33 O 0.47746(19) 0.7760(2) 0.38525(17) 0.0222(9) Uani 1 1 d . . .
O34 O 0.39862(19) 0.7462(2) 0.32574(18) 0.0228(10) Uani 1 1 d . . .
O35 O 0.5585(2) 0.7632(2) 0.32707(17) 0.0230(10) Uani 1 1 d . . .
O36 O 0.3895(2) 0.6855(2) 0.24057(19) 0.0303(11) Uani 1 1 d . . .
O37 O 0.5784(2) 0.7111(2) 0.24213(18) 0.0295(11) Uani 1 1 d . . .
O38 O 0.3782(2) 0.8180(2) 0.39950(19) 0.0277(11) Uani 1 1 d . . .
O39 O 0.5674(2) 0.8359(2) 0.40430(18) 0.0277(11) Uani 1 1 d . . .
C1 C 0.4919(4) 0.3316(4) 0.3711(3) 0.0378(19) Uani 1 1 d . . .
C2 C 0.4348(5) 0.3308(5) 0.3589(4) 0.056(3) Uani 1 1 d . . .
C3 C 0.5229(7) 0.2792(5) 0.3656(5) 0.078(4) Uani 1 1 d . . .
O40 O 0.5057(5) 0.5600(6) 0.0521(5) 0.117(4) Uiso 1 1 d . . .
C41 C 0.5231(7) 0.5899(8) 0.0209(7) 0.096(5) Uiso 1 1 d . . .
C42 C 0.5091(10) 0.6498(11) 0.0201(10) 0.138(9) Uiso 1 1 d . . .
C43 C 0.5570(8) 0.5659(9) -0.0162(8) 0.113(6) Uiso 1 1 d . . .
N101 N 0.5174(3) 0.4356(4) 0.1820(3) 0.0468(19) Uiso 1 1 d . . .
C101 C 0.5610(5) 0.4247(5) 0.2166(5) 0.061(3) Uiso 1 1 d . . .
C102 C 0.5857(8) 0.3685(9) 0.2102(7) 0.109(6) Uiso 1 1 d . . .
C103 C 0.6304(7) 0.3582(7) 0.2479(6) 0.091(5) Uiso 1 1 d . . .
C104 C 0.6006(11) 0.3395(11) 0.2852(9) 0.140(9) Uiso 1 1 d . . .
C111 C 0.4731(4) 0.3959(5) 0.1884(4) 0.052(2) Uiso 1 1 d . . .
C112 C 0.4487(5) 0.3999(6) 0.2364(5) 0.064(3) Uiso 1 1 d . . .
C113 C 0.3971(6) 0.3721(6) 0.2371(5) 0.076(4) Uiso 1 1 d . . .
C114 C 0.3574(7) 0.3950(8) 0.2044(6) 0.093(5) Uiso 1 1 d . . .
C121 C 0.5017(4) 0.4957(4) 0.1894(3) 0.041(2) Uiso 1 1 d . . .
C122 C 0.4576(4) 0.5160(4) 0.1583(3) 0.0406(19) Uiso 1 1 d . . .
C123 C 0.4397(4) 0.5733(4) 0.1759(4) 0.044(2) Uiso 1 1 d . . .
C124 C 0.4822(4) 0.6176(4) 0.1747(4) 0.046(2) Uiso 1 1 d . . .
C131 C 0.5359(5) 0.4255(5) 0.1319(4) 0.053(2) Uiso 1 1 d . . .
C132 C 0.5798(7) 0.4613(7) 0.1162(6) 0.079(4) Uiso 1 1 d . . .
C133 C 0.5909(7) 0.4467(8) 0.0653(6) 0.092(5) Uiso 1 1 d . . .
C134 C 0.6403(12) 0.4790(13) 0.0512(10) 0.166(11) Uiso 1 1 d . . .
N201 N 0.7467(3) 0.7046(3) 0.5201(2) 0.0334(14) Uiso 1 1 d . . .
C201 C 0.7133(3) 0.6543(3) 0.5099(3) 0.0310(16) Uiso 1 1 d . . .
C202 C 0.7362(4) 0.5989(5) 0.5219(4) 0.052(2) Uiso 1 1 d . . .
C203 C 0.6917(6) 0.5542(6) 0.5086(5) 0.070(3) Uiso 1 1 d . . .
C204 C 0.7123(7) 0.4950(7) 0.5149(6) 0.091(5) Uiso 1 1 d . . .
C211 C 0.7553(4) 0.7094(4) 0.5727(3) 0.043(2) Uiso 1 1 d . . .
C212 C 0.7067(5) 0.7142(5) 0.6024(4) 0.053(3) Uiso 1 1 d . . .
C213 C 0.7247(6) 0.7315(6) 0.6516(5) 0.076(4) Uiso 1 1 d . . .
C214 C 0.6800(7) 0.7275(8) 0.6864(6) 0.096(5) Uiso 1 1 d . . .
C221 C 0.7166(4) 0.7530(4) 0.5006(3) 0.0383(19) Uiso 1 1 d . . .
C222 C 0.7425(5) 0.8094(5) 0.5104(4) 0.060(3) Uiso 1 1 d . . .
C223 C 0.7077(7) 0.8549(7) 0.4888(6) 0.086(4) Uiso 1 1 d . . .
C224 C 0.7038(7) 0.8537(7) 0.4411(6) 0.089(5) Uiso 1 1 d . . .
C231 C 0.8009(4) 0.7006(4) 0.4995(3) 0.0386(19) Uiso 1 1 d . . .
C232 C 0.8030(4) 0.6982(4) 0.4469(3) 0.043(2) Uiso 1 1 d . . .
C233 C 0.8591(4) 0.6857(4) 0.4314(4) 0.047(2) Uiso 1 1 d . . .
C234 C 0.8645(6) 0.6928(7) 0.3800(6) 0.079(4) Uiso 1 1 d . . .
N301 N 0.7396(3) 0.5844(3) 0.2577(3) 0.0365(15) Uiso 1 1 d . . .
C301 C 0.7323(4) 0.5610(4) 0.3057(3) 0.0401(19) Uiso 1 1 d . . .
C302 C 0.7818(4) 0.5486(5) 0.3308(4) 0.052(2) Uiso 1 1 d . . .
C303 C 0.7710(6) 0.5335(6) 0.3823(5) 0.073(4) Uiso 1 1 d . . .
C304 C 0.8218(6) 0.5168(6) 0.4090(5) 0.078(4) Uiso 1 1 d . . .
C311 C 0.7691(3) 0.6390(3) 0.2589(3) 0.0342(17) Uiso 1 1 d . . .
C312 C 0.7451(4) 0.6818(4) 0.2908(3) 0.0404(19) Uiso 1 1 d . . .
C313 C 0.7742(4) 0.7362(5) 0.2875(4) 0.051(2) Uiso 1 1 d . . .
C314 C 0.7505(6) 0.7773(6) 0.3223(5) 0.074(4) Uiso 1 1 d . . .
C321 C 0.6849(4) 0.5933(4) 0.2374(4) 0.045(2) Uiso 1 1 d . . .
C322 C 0.6844(5) 0.6147(5) 0.1874(4) 0.062(3) Uiso 1 1 d . . .
C323 C 0.6294(5) 0.6115(6) 0.1690(5) 0.066(3) Uiso 1 1 d . . .
C324 C 0.6269(8) 0.6363(8) 0.1187(7) 0.103(6) Uiso 1 1 d . . .
C331 C 0.7710(4) 0.5462(4) 0.2268(3) 0.042(2) Uiso 1 1 d . . .
C332 C 0.7447(5) 0.4896(6) 0.2188(5) 0.065(3) Uiso 1 1 d . . .
C333 C 0.7782(6) 0.4503(6) 0.1902(5) 0.079(4) Uiso 1 1 d D . .
C334 C 0.7509(12) 0.4017(11) 0.1681(10) 0.081(8) Uiso 0.50 1 d PD . .
C335 C 0.7829(11) 0.4643(11) 0.1408(7) 0.067(7) Uiso 0.50 1 d PD . .
N810 N 0.7210(6) 0.4223(7) 0.3281(6) 0.050(4) Uiso 0.543(15) 1 d PDU A .
C811 C 0.6924(7) 0.4169(7) 0.3580(6) 0.039(4) Uiso 0.543(15) 1 d PDU . .
C812 C 0.6538(13) 0.4030(14) 0.3892(11) 0.076(9) Uiso 0.543(15) 1 d PDU A .
N820 N 0.6419(15) 0.4973(14) 0.4517(12) 0.120(13) Uiso 0.457(15) 1 d PDU A 2
C821 C 0.6504(17) 0.4613(15) 0.4270(14) 0.100(12) Uiso 0.457(15) 1 d PDU A 2
C822 C 0.6596(12) 0.4170(12) 0.3980(11) 0.051(6) Uiso 0.457(15) 1 d PDU A 2

loop_
_atom_site_aniso_label
_atom_site_aniso_U_11
_atom_site_aniso_U_22
_atom_site_aniso_U_33
_atom_site_aniso_U_23
_atom_site_aniso_U_13
_atom_site_aniso_U_12
W1 0.01977(13) 0.01759(12) 0.02235(12) 0.00141(9) 0.00085(9) -0.00256(9)
W2 0.01312(11) 0.02083(12) 0.02256(12) 0.00083(9) -0.00154(9) 0.00088(9)
W3 0.01526(12) 0.02019(12) 0.01756(11) 0.00026(9) 0.00035(8) -0.00105(9)
W4 0.01693(12) 0.01998(12) 0.02141(12) -0.00158(9) 0.00212(9) 0.00110(9)
W5 0.02000(13) 0.02453(13) 0.01766(12) 0.00253(9) 0.00237(9) -0.00145(10)
W6 0.01814(12) 0.01930(12) 0.01985(12) -0.00203(9) -0.00309(9) -0.00024(9)
W7 0.01304(11) 0.02288(12) 0.01968(12) -0.00011(9) 0.00191(9) -0.00134(9)
W8 0.01492(12) 0.01867(12) 0.01823(11) 0.00005(9) 0.00171(9) 0.00022(9)
W9 0.01940(13) 0.02440(13) 0.01979(12) 0.00279(10) -0.00329(9) 0.00150(10)
W10 0.01879(12) 0.01771(12) 0.02557(13) 0.00151(9) 0.00135(10) 0.00264(9)
Dy1 0.02159(15) 0.01780(13) 0.02119(14) 0.00082(11) -0.00143(11) -0.00055(11)
Si1 0.0132(8) 0.0163(7) 0.0157(7) 0.0001(6) 0.0013(6) -0.0001(6)
O1 0.038(3) 0.027(3) 0.022(2) -0.002(2) 0.003(2) -0.002(2)
O2 0.028(3) 0.022(2) 0.027(2) -0.002(2) 0.003(2) 0.000(2)
O3 0.026(3) 0.021(2) 0.031(3) 0.001(2) -0.005(2) -0.0037(19)
O4 0.019(2) 0.023(2) 0.023(2) -0.0037(18) -0.0004(18) -0.0032(18)
O5 0.019(2) 0.022(2) 0.026(2) 0.0025(19) -0.0014(18) 0.0026(18)
O6 0.019(2) 0.024(2) 0.020(2) -0.0002(18) -0.0010(17) -0.0022(18)
O7 0.019(2) 0.026(2) 0.018(2) 0.0024(18) 0.0005(17) -0.0016(18)
O8 0.026(3) 0.026(3) 0.030(3) -0.004(2) -0.006(2) -0.002(2)
O9 0.026(3) 0.027(3) 0.029(3) -0.001(2) 0.007(2) 0.002(2)
O10 0.022(2) 0.025(2) 0.028(3) 0.001(2) 0.005(2) -0.0003(19)
O11 0.024(2) 0.031(3) 0.026(3) -0.001(2) -0.001(2) -0.004(2)
O12 0.022(2) 0.025(2) 0.018(2) -0.0030(18) -0.0028(18) 0.0002(18)
O13 0.021(2) 0.018(2) 0.020(2) -0.0020(17) 0.0007(17) -0.0004(17)
O14 0.016(2) 0.020(2) 0.024(2) -0.0004(18) -0.0014(18) 0.0017(17)
O15 0.016(2) 0.019(2) 0.026(2) 0.0002(18) -0.0029(18) 0.0002(17)
O16 0.016(2) 0.022(2) 0.023(2) -0.0007(18) -0.0019(17) -0.0036(17)
O17 0.017(2) 0.023(2) 0.018(2) -0.0014(17) 0.0038(17) 0.0005(17)
O18 0.016(2) 0.017(2) 0.019(2) -0.0013(17) -0.0001(16) 0.0015(16)
O19 0.017(2) 0.021(2) 0.014(2) -0.0017(17) 0.0021(16) -0.0017(17)
O20 0.016(2) 0.031(3) 0.033(3) 0.004(2) -0.0028(19) 0.001(2)
O21 0.018(2) 0.030(3) 0.026(2) 0.000(2) 0.0025(18) -0.0016(19)
O22 0.025(2) 0.022(2) 0.020(2) 0.0009(18) -0.0026(18) 0.0047(19)
O23 0.024(2) 0.020(2) 0.019(2) -0.0012(18) 0.0001(18) -0.0015(18)
O24 0.021(2) 0.021(2) 0.021(2) -0.0002(18) 0.0033(18) 0.0018(18)
O25 0.021(2) 0.018(2) 0.021(2) 0.0008(17) 0.0001(18) -0.0028(17)
O26 0.016(2) 0.020(2) 0.021(2) 0.0003(18) -0.0008(17) 0.0007(17)
O27 0.016(2) 0.021(2) 0.019(2) -0.0008(17) -0.0003(17) -0.0021(17)
O28 0.015(2) 0.030(3) 0.023(2) 0.0011(19) -0.0071(18) 0.0024(18)
O29 0.022(2) 0.026(2) 0.019(2) 0.0007(18) 0.0031(18) -0.0044(19)
O30 0.015(2) 0.022(2) 0.031(3) 0.001(2) 0.0010(18) 0.0024(17)
O31 0.019(2) 0.023(2) 0.024(2) -0.0010(18) 0.0031(18) -0.0053(18)
O32 0.022(2) 0.026(2) 0.022(2) 0.0052(19) -0.0019(18) 0.0011(19)
O33 0.021(2) 0.022(2) 0.023(2) 0.0016(18) 0.0011(18) 0.0012(18)
O34 0.022(2) 0.021(2) 0.026(2) 0.0056(19) -0.0012(19) 0.0023(18)
O35 0.028(3) 0.020(2) 0.021(2) -0.0004(18) 0.0030(19) -0.0022(19)
O36 0.027(3) 0.034(3) 0.030(3) 0.003(2) -0.003(2) 0.000(2)
O37 0.029(3) 0.037(3) 0.022(2) 0.003(2) 0.006(2) 0.001(2)
O38 0.026(3) 0.024(2) 0.034(3) 0.001(2) 0.002(2) 0.005(2)
O39 0.030(3) 0.026(3) 0.027(3) 0.001(2) 0.002(2) -0.005(2)
C1 0.051(5) 0.034(4) 0.029(4) 0.000(3) 0.001(4) -0.008(4)
C2 0.057(7) 0.073(8) 0.039(5) -0.001(5) -0.012(5) -0.028(6)
C3 0.124(13) 0.028(5) 0.082(9) -0.025(6) 0.008(9) 0.008(6)

loop_
_atom_type_symbol
_atom_type_description
_atom_type_scat_dispersion_real
_atom_type_scat_dispersion_imag
_atom_type_scat_source
C C 0.0033 0.0016 'International Tables Vol C Tables 4.2.6.8 and 6.1.1.4'
H H 0.0000 0.0000 'International Tables Vol C Tables 4.2.6.8 and 6.1.1.4'
N N 0.0061 0.0033 'International Tables Vol C Tables 4.2.6.8 and 6.1.1.4'
O O 0.0106 0.0060 'International Tables Vol C Tables 4.2.6.8 and 6.1.1.4'
Si Si 0.0817 0.0704 'International Tables Vol C Tables 4.2.6.8 and 6.1.1.4'
W W -0.8490 6.8722 'International Tables Vol C Tables 4.2.6.8 and 6.1.1.4'
Dy Dy -0.1892 4.4098 'International Tables Vol C Tables 4.2.6.8 and 6.1.1.4'

loop_
_geom_angle_atom_site_label_1
_geom_angle_atom_site_label_2
_geom_angle_atom_site_label_3
_geom_angle
_geom_angle_site_symmetry_1
_geom_angle_site_symmetry_3
O39 W1 O25 105.0(2) . .
O39 W1 O31 100.3(2) . .
O25 W1 O31 90.1(2) . .
O39 W1 O33 99.7(2) . .
O25 W1 O33 89.8(2) . .
O31 W1 O33 159.4(2) . .
O39 W1 O35 100.2(2) . .
O25 W1 O35 154.8(2) . .
O31 W1 O35 84.8(2) . .
O33 W1 O35 86.6(2) . .
O39 W1 O27 171.4(2) . .
O25 W1 O27 82.46(18) . .
O31 W1 O27 74.99(18) . .
O33 W1 O27 84.55(19) . .
O35 W1 O27 72.37(18) . .
O20 W2 O28 100.9(2) . .
O20 W2 O14 102.6(2) . .
O28 W2 O14 89.4(2) . .
O20 W2 O16 102.9(2) . .
O28 W2 O16 155.8(2) . .
O14 W2 O16 90.1(2) . .
O20 W2 O30 100.5(2) . .
O28 W2 O30 85.5(2) . .
O14 W2 O30 156.9(2) . .
O16 W2 O30 85.6(2) . .
O20 W2 O26 174.1(2) . .
O28 W2 O26 75.82(18) . .
O14 W2 O26 82.45(18) . .
O16 W2 O26 80.14(18) . .
O30 W2 O26 74.44(18) . .
O11 W3 O7 101.1(2) . .
O11 W3 O13 102.0(2) . .
O7 W3 O13 93.2(2) . .
O11 W3 O17 102.8(2) . .
O7 W3 O17 93.6(2) . .
O13 W3 O17 152.5(2) . .
O11 W3 O25 91.6(2) . .
O7 W3 O25 167.3(2) . .
O13 W3 O25 82.67(19) . .
O17 W3 O25 84.95(19) . .
O11 W3 O19 169.7(2) . .
O7 W3 O19 88.34(19) . .
O13 W3 O19 72.94(18) . .
O17 W3 O19 80.66(18) . .
O25 W3 O19 78.95(17) . .
O9 W4 O5 103.5(2) . .
O9 W4 O15 100.5(2) . .
O5 W4 O15 96.0(2) . .
O9 W4 O12 98.2(2) . .
O5 W4 O12 96.3(2) . .
O15 W4 O12 154.6(2) . .
O9 W4 O18 168.7(2) . .
O5 W4 O18 86.3(2) . .
O15 W4 O18 83.91(18) . .
O12 W4 O18 74.80(19) . .
O9 W4 O23 92.1(2) . .
O5 W4 O23 164.1(2) . .
O15 W4 O23 84.00(18) . .
O12 W4 O23 78.14(19) . .
O18 W4 O23 77.91(17) . .
O37 W5 O35 103.0(2) . .
O37 W5 O29 100.2(2) . .
O35 W5 O29 93.5(2) . .
O37 W5 O32 100.5(2) . .
O35 W5 O32 92.8(2) . .
O29 W5 O32 156.4(2) . .
O37 W5 O23 102.5(2) . .
O35 W5 O23 154.4(2) . .
O29 W5 O23 81.4(2) . .
O32 W5 O23 83.2(2) . .
O37 W5 O27 174.4(2) . .
O35 W5 O27 74.84(19) . .
O29 W5 O27 74.93(18) . .
O32 W5 O27 84.82(19) . .
O23 W5 O27 79.64(17) . .
O8 W6 O4 102.4(2) . .
O8 W6 O12 100.1(2) . .
O4 W6 O12 94.2(2) . .
O8 W6 O14 102.4(2) . .
O4 W6 O14 91.8(2) . .
O12 W6 O14 154.9(2) . .
O8 W6 O22 90.4(2) . .
O4 W6 O22 167.3(2) . .
O12 W6 O22 83.6(2) . .
O14 W6 O22 85.21(19) . .
O8 W6 O18 168.1(2) . .
O4 W6 O18 88.34(19) . .
O12 W6 O18 73.58(18) . .
O14 W6 O18 82.23(18) . .
O22 W6 O18 78.99(18) . .
O21 W7 O15 102.1(2) . .
O21 W7 O17 101.7(2) . .
O15 W7 O17 93.2(2) . .
O21 W7 O31 100.8(2) . .
O15 W7 O31 156.4(2) . .
O17 W7 O31 87.3(2) . .
O21 W7 O29 99.4(2) . .
O15 W7 O29 86.8(2) . .
O17 W7 O29 158.4(2) . .
O31 W7 O29 84.3(2) . .
O21 W7 O27 173.4(2) . .
O15 W7 O27 80.88(18) . .
O17 W7 O27 83.84(18) . .
O31 W7 O27 75.73(19) . .
O29 W7 O27 74.83(19) . .
O10 W8 O6 103.9(2) . .
O10 W8 O16 100.0(2) . .
O6 W8 O16 96.3(2) . .
O10 W8 O13 98.8(2) . .
O6 W8 O13 96.3(2) . .
O16 W8 O13 154.1(2) . .
O10 W8 O24 92.5(2) . .
O6 W8 O24 163.1(2) . .
O16 W8 O24 84.74(19) . .
O13 W8 O24 76.80(19) . .
O10 W8 O19 169.8(2) . .
O6 W8 O19 84.90(19) . .
O16 W8 O19 84.02(18) . .
O13 W8 O19 74.69(18) . .
O24 W8 O19 78.46(17) . .
O36 W9 O22 104.1(2) . .
O36 W9 O32 101.2(2) . .
O22 W9 O32 91.7(2) . .
O36 W9 O28 99.3(2) . .
O22 W9 O28 88.2(2) . .
O32 W9 O28 158.8(2) . .
O36 W9 O34 100.7(2) . .
O22 W9 O34 154.8(2) . .
O32 W9 O34 88.1(2) . .
O28 W9 O34 83.2(2) . .
O36 W9 O26 170.7(2) . .
O22 W9 O26 82.78(19) . .
O32 W9 O26 84.68(19) . .
O28 W9 O26 74.30(18) . .
O34 W9 O26 72.11(18) . .
O38 W10 O34 103.1(2) . .
O38 W10 O30 98.5(2) . .
O34 W10 O30 92.6(2) . .
O38 W10 O33 100.2(2) . .
O34 W10 O33 93.9(2) . .
O30 W10 O33 158.2(2) . .
O38 W10 O24 102.5(2) . .
O34 W10 O24 154.3(2) . .
O30 W10 O24 82.0(2) . .
O33 W10 O24 83.1(2) . .
O38 W10 O26 173.7(2) . .
O34 W10 O26 75.12(19) . .
O30 W10 O26 75.67(18) . .
O33 W10 O26 85.99(19) . .
O24 W10 O26 79.21(18) . .
O4 Dy1 O7 99.86(17) . 5_666
O4 Dy1 O5 78.42(17) . .
O7 Dy1 O5 151.60(17) 5_666 .
O4 Dy1 O6 155.73(17) . 5_666
O7 Dy1 O6 81.30(17) 5_666 5_666
O5 Dy1 O6 89.11(17) . 5_666
O4 Dy1 O3 114.31(17) . .
O7 Dy1 O3 127.29(18) 5_666 .
O5 Dy1 O3 77.12(18) . .
O6 Dy1 O3 82.40(17) 5_666 .
O4 Dy1 O2 69.72(18) . .
O7 Dy1 O2 83.47(17) 5_666 .
O5 Dy1 O2 121.13(17) . .
O6 Dy1 O2 134.07(17) 5_666 .
O3 Dy1 O2 73.20(18) . .
O4 Dy1 O1 80.85(18) . .
O7 Dy1 O1 76.68(18) 5_666 .
O5 Dy1 O1 75.06(18) . .
O6 Dy1 O1 75.81(18) 5_666 .
O3 Dy1 O1 144.64(19) . .
O2 Dy1 O1 140.91(19) . .
O4 Dy1 O3 129.71(16) . 5_666
O7 Dy1 O3 63.06(15) 5_666 5_666
O5 Dy1 O3 138.75(16) . 5_666
O6 Dy1 O3 72.61(16) 5_666 5_666
O3 Dy1 O3 64.25(19) . 5_666
O2 Dy1 O3 61.85(16) . 5_666
O1 Dy1 O3 131.54(16) . 5_666
O18 Si1 O19 109.3(2) . .
O18 Si1 O27 111.4(2) . .
O19 Si1 O27 108.5(2) . .
O18 Si1 O26 108.4(2) . .
O19 Si1 O26 112.1(2) . .
O27 Si1 O26 107.1(3) . .
C1 O1 Dy1 142.0(6) . .
Dy1 O3 Dy1 115.75(19) . 5_666
W6 O4 Dy1 136.7(3) . .
W4 O5 Dy1 137.4(3) . .
W8 O6 Dy1 141.1(2) . 5_666
W3 O7 Dy1 145.2(3) . 5_666
W6 O12 W4 115.3(2) . .
W3 O13 W8 119.0(2) . .
W2 O14 W6 146.4(3) . .
W7 O15 W4 150.5(3) . .
W8 O16 W2 150.6(3) . .
W7 O17 W3 147.9(3) . .
Si1 O18 W4 127.7(3) . .
Si1 O18 W6 129.9(2) . .
W4 O18 W6 93.15(17) . .
Si1 O19 W8 125.8(3) . .
Si1 O19 W3 128.7(2) . .
W8 O19 W3 91.09(16) . .
W9 O22 W6 145.5(3) . .
W5 O23 W4 139.5(2) . .
W10 O24 W8 139.3(2) . .
W1 O25 W3 144.5(3) . .
Si1 O26 W10 127.0(3) . .
Si1 O26 W2 123.7(3) . .
W10 O26 W2 90.65(16) . .
Si1 O26 W9 123.1(3) . .
W10 O26 W9 91.82(16) . .
W2 O26 W9 90.21(16) . .
Si1 O27 W7 122.9(3) . .
Si1 O27 W5 126.4(2) . .
W7 O27 W5 90.99(16) . .
Si1 O27 W1 124.6(3) . .
W7 O27 W1 90.14(16) . .
W5 O27 W1 91.37(16) . .
W2 O28 W9 118.9(2) . .
W5 O29 W7 119.1(2) . .
W10 O30 W2 119.0(2) . .
W1 O31 W7 118.2(2) . .
W9 O32 W5 156.7(3) . .
W10 O33 W1 155.3(3) . .
W10 O34 W9 120.7(2) . .
W5 O35 W1 120.9(3) . .
O1 C1 C2 121.0(9) . .
O1 C1 C3 120.3(10) . .
C2 C1 C3 118.5(10) . .
O40 C41 C43 120.2(19) . .
O40 C41 C42 119(2) . .
C43 C41 C42 120(2) . .
C111 N101 C101 111.5(9) . .
C111 N101 C121 113.4(8) . .
C101 N101 C121 105.6(8) . .
C111 N101 C131 104.2(8) . .
C101 N101 C131 111.0(9) . .
C121 N101 C131 111.4(8) . .
C102 C101 N101 112.6(12) . .
C101 C102 C103 111.0(16) . .
C104 C103 C102 100.4(18) . .
N101 C111 C112 112.4(9) . .
C113 C112 C111 110.5(11) . .
C112 C113 C114 115.3(14) . .
C122 C121 N101 115.0(8) . .
C121 C122 C123 108.5(8) . .
C124 C123 C122 114.3(8) . .
C132 C131 N101 115.1(10) . .
C131 C132 C133 107.2(13) . .
C132 C133 C134 106.7(17) . .
C221 N201 C231 111.8(7) . .
C221 N201 C201 105.3(6) . .
C231 N201 C201 112.9(7) . .
C221 N201 C211 112.4(7) . .
C231 N201 C211 105.1(7) . .
C201 N201 C211 109.5(7) . .
C202 C201 N201 116.8(7) . .
C201 C202 C203 105.5(9) . .
C204 C203 C202 110.7(12) . .
C212 C211 N201 116.3(8) . .
C211 C212 C213 106.9(10) . .
C214 C213 C212 111.0(13) . .
N201 C221 C222 113.7(8) . .
C221 C222 C223 108.1(11) . .
C224 C223 C222 115.2(15) . .
N201 C231 C232 115.2(8) . .
C231 C232 C233 109.3(8) . .
C234 C233 C232 110.5(10) . .
C301 N301 C331 112.1(7) . .
C301 N301 C311 111.6(7) . .
C331 N301 C311 106.3(7) . .
C301 N301 C321 106.8(7) . .
C331 N301 C321 110.4(7) . .
C311 N301 C321 109.8(7) . .
C302 C301 N301 114.5(8) . .
C301 C302 C303 111.0(10) . .
C302 C303 C304 112.5(12) . .
C312 C311 N301 114.1(7) . .
C313 C312 C311 111.0(8) . .
C312 C313 C314 109.2(10) . .
C322 C321 N301 114.5(9) . .
C323 C322 C321 108.7(10) . .
C322 C323 C324 110.0(13) . .
N301 C331 C332 113.3(9) . .
C333 C332 C331 112.8(11) . .
C335 C333 C334 79.1(18) . .
C335 C333 C332 115.2(16) . .
C334 C333 C332 117.0(17) . .
C333 C334 C335 49.4(10) . .
C333 C335 C334 51.5(11) . .
N810 C811 C812 169(2) . .
N810 C811 C822 172(2) . .
C812 C811 C822 18.3(17) . .
C811 C812 C821 104(3) . .
N820 C821 C822 178(5) . .
N820 C821 C812 172(4) . .
C822 C821 C812 7(2) . .
C821 C822 C811 126(3) . .

loop_
_geom_bond_atom_site_label_1
_geom_bond_atom_site_label_2
_geom_bond_distance
_geom_bond_site_symmetry_2
W1 O39 1.709(5) .
W1 O25 1.847(5) .
W1 O31 1.914(5) .
W1 O33 1.926(5) .
W1 O35 1.994(5) .
W1 O27 2.348(5) .
W2 O20 1.712(5) .
W2 O28 1.891(5) .
W2 O14 1.899(5) .
W2 O16 1.931(5) .
W2 O30 1.945(5) .
W2 O26 2.333(5) .
W3 O11 1.724(5) .
W3 O7 1.789(5) .
W3 O13 1.913(5) .
W3 O17 1.940(4) .
W3 O25 2.073(5) .
W3 O19 2.365(4) .
W4 O9 1.718(5) .
W4 O5 1.782(5) .
W4 O15 1.930(5) .
W4 O12 1.933(5) .
W4 O18 2.219(4) .
W4 O23 2.243(5) .
W5 O37 1.717(5) .
W5 O35 1.861(5) .
W5 O29 1.898(5) .
W5 O32 1.913(5) .
W5 O23 2.050(5) .
W5 O27 2.339(5) .
W6 O8 1.726(5) .
W6 O4 1.789(5) .
W6 O12 1.929(5) .
W6 O14 1.960(5) .
W6 O22 2.085(5) .
W6 O18 2.274(4) .
W7 O21 1.718(5) .
W7 O15 1.887(5) .
W7 O17 1.894(4) .
W7 O31 1.928(5) .
W7 O29 1.947(5) .
W7 O27 2.308(5) .
W8 O10 1.723(5) .
W8 O6 1.799(5) .
W8 O16 1.898(5) .
W8 O13 1.933(5) .
W8 O24 2.212(5) .
W8 O19 2.277(4) .
W9 O36 1.727(5) .
W9 O22 1.840(5) .
W9 O32 1.894(5) .
W9 O28 1.959(5) .
W9 O34 1.996(5) .
W9 O26 2.347(5) .
W10 O38 1.710(5) .
W10 O34 1.858(5) .
W10 O30 1.894(5) .
W10 O33 1.901(5) .
W10 O24 2.060(5) .
W10 O26 2.318(5) .
Dy1 O4 2.257(5) .
Dy1 O7 2.266(5) 5_666
Dy1 O5 2.325(5) .
Dy1 O6 2.330(5) 5_666
Dy1 O3 2.400(5) .
Dy1 O2 2.405(5) .
Dy1 O1 2.409(5) .
Dy1 O3 2.891(5) 5_666
Si1 O18 1.627(5) .
Si1 O19 1.630(5) .
Si1 O27 1.639(5) .
Si1 O26 1.645(5) .
O1 C1 1.214(10) .
O3 Dy1 2.891(5) 5_666
O6 Dy1 2.330(5) 5_666
O7 Dy1 2.266(5) 5_666
C1 C2 1.504(15) .
C1 C3 1.508(15) .
O40 C41 1.24(2) .
C41 C43 1.49(3) .
C41 C42 1.50(3) .
N101 C111 1.501(14) .
N101 C101 1.520(15) .
N101 C121 1.527(13) .
N101 C131 1.540(14) .
C101 C102 1.51(2) .
C102 C103 1.60(3) .
C103 C104 1.39(3) .
C111 C112 1.522(17) .
C112 C113 1.49(2) .
C113 C114 1.50(2) .
C121 C122 1.524(13) .
C122 C123 1.547(14) .
C123 C124 1.531(14) .
C131 C132 1.49(2) .
C132 C133 1.54(2) .
C133 C134 1.54(3) .
N201 C221 1.513(12) .
N201 C231 1.516(12) .
N201 C201 1.522(11) .
N201 C211 1.535(12) .
C201 C202 1.506(14) .
C202 C203 1.620(18) .
C203 C204 1.54(2) .
C211 C212 1.515(15) .
C212 C213 1.551(18) .
C213 C214 1.52(2) .
C221 C222 1.546(16) .
C222 C223 1.55(2) .
C223 C224 1.38(2) .
C231 C232 1.517(13) .
C232 C233 1.538(14) .
C233 C234 1.495(18) .
N301 C301 1.507(12) .
N301 C331 1.518(12) .
N301 C311 1.526(11) .
N301 C321 1.535(12) .
C301 C302 1.490(15) .
C302 C303 1.555(18) .
C303 C304 1.57(2) .
C311 C312 1.518(12) .
C312 C313 1.517(14) .
C313 C314 1.538(18) .
C321 C322 1.532(16) .
C322 C323 1.509(18) .
C323 C324 1.57(2) .
C331 C332 1.546(16) .
C332 C333 1.53(2) .
C333 C335 1.466(17) .
C333 C334 1.511(18) .
C334 C335 1.90(4) .
N810 C811 1.14(2) .
C811 C812 1.38(3) .
C811 C822 1.43(3) .
C812 C821 1.79(4) .
N820 C821 1.15(2) .
C821 C822 1.38(3) .

loop_
_geom_torsion_atom_site_label_1
_geom_torsion_atom_site_label_2
_geom_torsion_atom_site_label_3
_geom_torsion_atom_site_label_4
_geom_torsion
_geom_torsion_site_symmetry_1
_geom_torsion_site_symmetry_4
O4 Dy1 O1 C1 -63.3(9) . .
O7 Dy1 O1 C1 39.2(9) 5_666 .
O5 Dy1 O1 C1 -143.7(9) . .
O6 Dy1 O1 C1 123.4(9) 5_666 .
O3 Dy1 O1 C1 177.1(8) . .
O2 Dy1 O1 C1 -22.3(10) . .
O3 Dy1 O1 C1 72.9(10) 5_666 .
O4 Dy1 O3 Dy1 124.1(2) . 5_666
O7 Dy1 O3 Dy1 -1.4(3) 5_666 5_666
O5 Dy1 O3 Dy1 -165.1(2) . 5_666
O6 Dy1 O3 Dy1 -74.3(2) 5_666 5_666
O2 Dy1 O3 Dy1 66.3(2) . 5_666
O1 Dy1 O3 Dy1 -126.3(3) . 5_666
O3 Dy1 O3 Dy1 0.0 5_666 5_666
O8 W6 O4 Dy1 171.6(4) . .
O12 W6 O4 Dy1 70.3(4) . .
O14 W6 O4 Dy1 -85.2(4) . .
O22 W6 O4 Dy1 -9.1(12) . .
O18 W6 O4 Dy1 -3.1(4) . .
O7 Dy1 O4 W6 158.7(4) 5_666 .
O5 Dy1 O4 W6 -50.1(4) . .
O6 Dy1 O4 W6 -110.6(5) 5_666 .
O3 Dy1 O4 W6 19.9(4) . .
O2 Dy1 O4 W6 79.5(4) . .
O1 Dy1 O4 W6 -126.6(4) . .
O3 Dy1 O4 W6 95.7(4) 5_666 .
O9 W4 O5 Dy1 -159.6(4) . .
O15 W4 O5 Dy1 98.1(4) . .
O12 W4 O5 Dy1 -59.6(4) . .
O18 W4 O5 Dy1 14.6(4) . .
O23 W4 O5 Dy1 8.9(10) . .
O4 Dy1 O5 W4 43.4(4) . .
O7 Dy1 O5 W4 132.8(4) 5_666 .
O6 Dy1 O5 W4 -157.5(4) 5_666 .
O3 Dy1 O5 W4 -75.1(4) . .
O2 Dy1 O5 W4 -14.1(5) . .
O1 Dy1 O5 W4 126.9(4) . .
O3 Dy1 O5 W4 -95.6(4) 5_666 .
O10 W8 O6 Dy1 -109.7(4) . 5_666
O16 W8 O6 Dy1 148.3(4) . 5_666
O13 W8 O6 Dy1 -9.0(4) . 5_666
O24 W8 O6 Dy1 55.8(9) . 5_666
O19 W8 O6 Dy1 64.9(4) . 5_666
O11 W3 O7 Dy1 126.5(5) . 5_666
O13 W3 O7 Dy1 23.6(5) . 5_666
O17 W3 O7 Dy1 -129.7(4) . 5_666
O25 W3 O7 Dy1 -46.8(12) . 5_666
O19 W3 O7 Dy1 -49.2(4) . 5_666
O8 W6 O12 W4 -175.0(3) . .
O4 W6 O12 W4 -71.7(3) . .
O14 W6 O12 W4 31.6(6) . .
O22 W6 O12 W4 95.7(3) . .
O18 W6 O12 W4 15.4(2) . .
O9 W4 O12 W6 173.4(3) . .
O5 W4 O12 W6 68.8(3) . .
O15 W4 O12 W6 -49.8(6) . .
O18 W4 O12 W6 -15.7(2) . .
O23 W4 O12 W6 -96.2(3) . .
O11 W3 O13 W8 -175.7(3) . .
O7 W3 O13 W8 -73.7(3) . .
O17 W3 O13 W8 30.3(6) . .
O25 W3 O13 W8 94.2(3) . .
O19 W3 O13 W8 13.6(2) . .
O10 W8 O13 W3 174.1(3) . .
O6 W8 O13 W3 68.9(3) . .
O16 W8 O13 W3 -49.8(6) . .
O24 W8 O13 W3 -95.4(3) . .
O19 W8 O13 W3 -14.0(2) . .
O20 W2 O14 W6 137.2(5) . .
O28 W2 O14 W6 36.2(5) . .
O16 W2 O14 W6 -119.6(5) . .
O30 W2 O14 W6 -40.7(8) . .
O26 W2 O14 W6 -39.6(5) . .
O8 W6 O14 W2 -98.0(5) . .
O4 W6 O14 W2 158.9(5) . .
O12 W6 O14 W2 55.1(8) . .
O22 W6 O14 W2 -8.7(5) . .
O18 W6 O14 W2 70.8(5) . .
O21 W7 O15 W4 -133.7(6) . .
O17 W7 O15 W4 123.6(6) . .
O31 W7 O15 W4 33.0(9) . .
O29 W7 O15 W4 -34.8(6) . .
O27 W7 O15 W4 40.4(5) . .
O9 W4 O15 W7 99.5(6) . .
O5 W4 O15 W7 -155.5(6) . .
O12 W4 O15 W7 -36.9(9) . .
O18 W4 O15 W7 -69.9(6) . .
O23 W4 O15 W7 8.5(5) . .
O10 W8 O16 W2 99.5(6) . .
O6 W8 O16 W2 -155.2(6) . .
O13 W8 O16 W2 -36.5(9) . .
O24 W8 O16 W2 7.9(5) . .
O19 W8 O16 W2 -71.0(6) . .
O20 W2 O16 W8 -135.0(6) . .
O28 W2 O16 W8 33.4(9) . .
O14 W2 O16 W8 122.1(6) . .
O30 W2 O16 W8 -35.2(6) . .
O26 W2 O16 W8 39.8(5) . .
O21 W7 O17 W3 142.1(5) . .
O15 W7 O17 W3 -114.8(5) . .
O31 W7 O17 W3 41.6(5) . .
O29 W7 O17 W3 -25.4(9) . .
O27 W7 O17 W3 -34.4(5) . .
O11 W3 O17 W7 -102.5(5) . .
O7 W3 O17 W7 155.3(5) . .
O13 W3 O17 W7 51.4(7) . .
O25 W3 O17 W7 -12.0(5) . .
O19 W3 O17 W7 67.6(5) . .
O19 Si1 O18 W4 -106.5(3) . .
O27 Si1 O18 W4 13.4(4) . .
O26 Si1 O18 W4 131.0(3) . .
O19 Si1 O18 W6 116.1(3) . .
O27 Si1 O18 W6 -124.0(3) . .
O26 Si1 O18 W6 -6.4(4) . .
O9 W4 O18 Si1 -84.0(11) . .
O5 W4 O18 Si1 125.8(3) . .
O15 W4 O18 Si1 29.3(3) . .
O12 W4 O18 Si1 -136.7(4) . .
O23 W4 O18 Si1 -55.8(3) . .
O9 W4 O18 W6 64.6(11) . .
O5 W4 O18 W6 -85.6(2) . .
O15 W4 O18 W6 177.9(2) . .
O12 W4 O18 W6 11.97(18) . .
O23 W4 O18 W6 92.78(18) . .
O8 W6 O18 Si1 76.2(11) . .
O4 W6 O18 Si1 -129.7(4) . .
O12 W6 O18 Si1 135.5(4) . .
O14 W6 O18 Si1 -37.7(3) . .
O22 W6 O18 Si1 48.9(3) . .
O8 W6 O18 W4 -71.3(10) . .
O4 W6 O18 W4 82.8(2) . .
O12 W6 O18 W4 -12.06(18) . .
O14 W6 O18 W4 174.8(2) . .
O22 W6 O18 W4 -98.57(19) . .
O18 Si1 O19 W8 -111.3(3) . .
O27 Si1 O19 W8 127.0(3) . .
O26 Si1 O19 W8 9.0(4) . .
O18 Si1 O19 W3 121.4(3) . .
O27 Si1 O19 W3 -0.4(4) . .
O26 Si1 O19 W3 -118.4(3) . .
O10 W8 O19 Si1 -80.5(12) . .
O6 W8 O19 Si1 130.2(3) . .
O16 W8 O19 Si1 33.4(3) . .
O13 W8 O19 Si1 -131.8(3) . .
O24 W8 O19 Si1 -52.5(3) . .
O10 W8 O19 W3 61.1(12) . .
O6 W8 O19 W3 -88.14(19) . .
O16 W8 O19 W3 174.99(19) . .
O13 W8 O19 W3 9.86(17) . .
O24 W8 O19 W3 89.16(17) . .
O11 W3 O19 Si1 67.7(12) . .
O7 W3 O19 Si1 -136.4(3) . .
O13 W3 O19 Si1 129.8(4) . .
O17 W3 O19 Si1 -42.5(3) . .
O25 W3 O19 Si1 44.1(3) . .
O11 W3 O19 W8 -72.1(12) . .
O7 W3 O19 W8 83.77(19) . .
O13 W3 O19 W8 -10.06(17) . .
O17 W3 O19 W8 177.7(2) . .
O25 W3 O19 W8 -95.69(18) . .
O36 W9 O22 W6 -136.7(5) . .
O32 W9 O22 W6 121.3(5) . .
O28 W9 O22 W6 -37.6(5) . .
O34 W9 O22 W6 32.1(8) . .
O26 W9 O22 W6 36.8(5) . .
O8 W6 O22 W9 113.0(5) . .
O4 W6 O22 W9 -66.4(12) . .
O12 W6 O22 W9 -146.9(5) . .
O14 W6 O22 W9 10.5(5) . .
O18 W6 O22 W9 -72.5(5) . .
O37 W5 O23 W4 140.1(4) . .
O35 W5 O23 W4 -38.4(7) . .
O29 W5 O23 W4 41.4(4) . .
O32 W5 O23 W4 -120.7(4) . .
O27 W5 O23 W4 -34.7(4) . .
O9 W4 O23 W5 -112.2(4) . .
O5 W4 O23 W5 79.0(9) . .
O15 W4 O23 W5 -11.9(4) . .
O12 W4 O23 W5 149.9(4) . .
O18 W4 O23 W5 73.2(4) . .
O38 W10 O24 W8 135.9(4) . .
O34 W10 O24 W8 -40.4(7) . .
O30 W10 O24 W8 38.9(4) . .
O33 W10 O24 W8 -125.1(4) . .
O26 W10 O24 W8 -37.9(3) . .
O10 W8 O24 W10 -109.2(4) . .
O6 W8 O24 W10 85.0(8) . .
O16 W8 O24 W10 -9.3(4) . .
O13 W8 O24 W10 152.4(4) . .
O19 W8 O24 W10 75.7(4) . .
O39 W1 O25 W3 -131.7(4) . .
O31 W1 O25 W3 -31.0(4) . .
O33 W1 O25 W3 128.3(4) . .
O35 W1 O25 W3 46.9(8) . .
O27 W1 O25 W3 43.8(4) . .
O11 W3 O25 W1 107.2(5) . .
O7 W3 O25 W1 -79.4(11) . .
O13 W3 O25 W1 -150.9(5) . .
O17 W3 O25 W1 4.5(4) . .
O19 W3 O25 W1 -76.9(4) . .
O18 Si1 O26 W10 -178.6(3) . .
O19 Si1 O26 W10 60.6(4) . .
O27 Si1 O26 W10 -58.2(4) . .
O18 Si1 O26 W2 60.1(3) . .
O19 Si1 O26 W2 -60.7(4) . .
O27 Si1 O26 W2 -179.5(3) . .
O18 Si1 O26 W9 -56.0(3) . .
O19 Si1 O26 W9 -176.8(3) . .
O27 Si1 O26 W9 64.3(3) . .
O38 W10 O26 Si1 -153.6(19) . .
O34 W10 O26 Si1 132.0(4) . .
O30 W10 O26 Si1 -131.3(4) . .
O33 W10 O26 Si1 36.9(3) . .
O24 W10 O26 Si1 -46.9(3) . .
O38 W10 O26 W2 -19(2) . .
O34 W10 O26 W2 -93.3(2) . .
O30 W10 O26 W2 3.37(18) . .
O33 W10 O26 W2 171.56(19) . .
O24 W10 O26 W2 87.81(18) . .
O38 W10 O26 W9 71(2) . .
O34 W10 O26 W9 -3.06(18) . .
O30 W10 O26 W9 93.6(2) . .
O33 W10 O26 W9 -98.21(19) . .
O24 W10 O26 W9 178.04(19) . .
O20 W2 O26 Si1 166(2) . .
O28 W2 O26 Si1 -137.2(3) . .
O14 W2 O26 Si1 -45.9(3) . .
O16 W2 O26 Si1 45.5(3) . .
O30 W2 O26 Si1 133.6(3) . .
O20 W2 O26 W10 29(2) . .
O28 W2 O26 W10 85.9(2) . .
O14 W2 O26 W10 177.2(2) . .
O16 W2 O26 W10 -91.42(19) . .
O30 W2 O26 W10 -3.30(18) . .
O20 W2 O26 W9 -62(2) . .
O28 W2 O26 W9 -5.96(18) . .
O14 W2 O26 W9 85.33(18) . .
O16 W2 O26 W9 176.8(2) . .
O30 W2 O26 W9 -95.1(2) . .
O36 W9 O26 Si1 -174.8(12) . .
O22 W9 O26 Si1 47.4(3) . .
O32 W9 O26 Si1 -45.0(3) . .
O28 W9 O26 Si1 137.5(3) . .
O34 W9 O26 Si1 -134.8(3) . .
O36 W9 O26 W10 -37.1(14) . .
O22 W9 O26 W10 -175.0(2) . .
O32 W9 O26 W10 92.66(19) . .
O28 W9 O26 W10 -84.9(2) . .
O34 W9 O26 W10 2.90(17) . .
O36 W9 O26 W2 53.5(14) . .
O22 W9 O26 W2 -84.3(2) . .
O32 W9 O26 W2 -176.7(2) . .
O28 W9 O26 W2 5.80(17) . .
O34 W9 O26 W2 93.56(19) . .
O18 Si1 O27 W7 -61.9(3) . .
O19 Si1 O27 W7 58.5(3) . .
O26 Si1 O27 W7 179.7(3) . .
O18 Si1 O27 W5 58.3(4) . .
O19 Si1 O27 W5 178.7(3) . .
O26 Si1 O27 W5 -60.1(4) . .
O18 Si1 O27 W1 -178.7(3) . .
O19 Si1 O27 W1 -58.3(3) . .
O26 Si1 O27 W1 62.9(3) . .
O21 W7 O27 Si1 161.9(17) . .
O15 W7 O27 Si1 44.0(3) . .
O17 W7 O27 Si1 -50.3(3) . .
O31 W7 O27 Si1 -139.1(3) . .
O29 W7 O27 Si1 133.1(3) . .
O21 W7 O27 W5 26.0(19) . .
O15 W7 O27 W5 -91.89(19) . .
O17 W7 O27 W5 173.85(19) . .
O31 W7 O27 W5 85.07(19) . .
O29 W7 O27 W5 -2.74(17) . .
O21 W7 O27 W1 -65.4(19) . .
O15 W7 O27 W1 176.7(2) . .
O17 W7 O27 W1 82.48(18) . .
O31 W7 O27 W1 -6.30(17) . .
O29 W7 O27 W1 -94.11(19) . .
O37 W5 O27 Si1 -161(2) . .
O35 W5 O27 Si1 131.4(4) . .
O29 W5 O27 Si1 -130.7(4) . .
O32 W5 O27 Si1 37.1(3) . .
O23 W5 O27 Si1 -46.9(3) . .
O37 W5 O27 W7 -27(2) . .
O35 W5 O27 W7 -95.1(2) . .
O29 W5 O27 W7 2.81(18) . .
O32 W5 O27 W7 170.6(2) . .
O23 W5 O27 W7 86.57(18) . .
O37 W5 O27 W1 63(2) . .
O35 W5 O27 W1 -4.93(18) . .
O29 W5 O27 W1 93.0(2) . .
O32 W5 O27 W1 -99.23(19) . .
O23 W5 O27 W1 176.74(19) . .
O39 W1 O27 Si1 -164.5(14) . .
O25 W1 O27 Si1 45.8(3) . .
O31 W1 O27 Si1 137.9(3) . .
O33 W1 O27 Si1 -44.7(3) . .
O35 W1 O27 Si1 -132.8(3) . .
O39 W1 O27 W7 64.0(15) . .
O25 W1 O27 W7 -85.72(19) . .
O31 W1 O27 W7 6.37(17) . .
O33 W1 O27 W7 -176.22(19) . .
O35 W1 O27 W7 95.7(2) . .
O39 W1 O27 W5 -27.0(15) . .
O25 W1 O27 W5 -176.7(2) . .
O31 W1 O27 W5 -84.63(19) . .
O33 W1 O27 W5 92.78(19) . .
O35 W1 O27 W5 4.66(17) . .
O20 W2 O28 W9 -176.9(3) . .
O14 W2 O28 W9 -74.2(3) . .
O16 W2 O28 W9 14.7(7) . .
O30 W2 O28 W9 83.2(3) . .
O26 W2 O28 W9 8.2(2) . .
O36 W9 O28 W2 178.8(3) . .
O22 W9 O28 W2 74.8(3) . .
O32 W9 O28 W2 -15.0(8) . .
O34 W9 O28 W2 -81.5(3) . .
O26 W9 O28 W2 -8.2(2) . .
O37 W5 O29 W7 173.4(3) . .
O35 W5 O29 W7 69.5(3) . .
O32 W5 O29 W7 -35.6(7) . .
O23 W5 O29 W7 -85.3(3) . .
O27 W5 O29 W7 -3.8(2) . .
O21 W7 O29 W5 -172.9(3) . .
O15 W7 O29 W5 85.3(3) . .
O17 W7 O29 W5 -5.4(7) . .
O31 W7 O29 W5 -72.9(3) . .
O27 W7 O29 W5 3.9(2) . .
O38 W10 O30 W2 173.0(3) . .
O34 W10 O30 W2 69.3(3) . .
O33 W10 O30 W2 -38.0(7) . .
O24 W10 O30 W2 -85.5(3) . .
O26 W10 O30 W2 -4.6(2) . .
O20 W2 O30 W10 -172.1(3) . .
O28 W2 O30 W10 -71.9(3) . .
O14 W2 O30 W10 5.8(7) . .
O16 W2 O30 W10 85.6(3) . .
O26 W2 O30 W10 4.6(2) . .
O39 W1 O31 W7 178.8(3) . .
O25 W1 O31 W7 73.5(3) . .
O33 W1 O31 W7 -16.0(7) . .
O35 W1 O31 W7 -81.8(3) . .
O27 W1 O31 W7 -8.7(2) . .
O21 W7 O31 W1 -177.0(3) . .
O15 W7 O31 W1 16.3(7) . .
O17 W7 O31 W1 -75.5(3) . .
O29 W7 O31 W1 84.6(3) . .
O27 W7 O31 W1 8.8(2) . .
O36 W9 O32 W5 -141.0(8) . .
O22 W9 O32 W5 -36.3(8) . .
O28 W9 O32 W5 52.9(11) . .
O34 W9 O32 W5 118.5(8) . .
O26 W9 O32 W5 46.3(8) . .
O37 W5 O32 W9 138.8(8) . .
O35 W5 O32 W9 -117.4(8) . .
O29 W5 O32 W9 -12.2(12) . .
O23 W5 O32 W9 37.2(8) . .
O27 W5 O32 W9 -42.9(8) . .
O38 W10 O33 W1 139.4(7) . .
O34 W10 O33 W1 -116.5(7) . .
O30 W10 O33 W1 -9.4(11) . .
O24 W10 O33 W1 37.8(7) . .
O26 W10 O33 W1 -41.8(7) . .
O39 W1 O33 W10 -142.9(7) . .
O25 W1 O33 W10 -37.7(7) . .
O31 W1 O33 W10 51.8(11) . .
O35 W1 O33 W10 117.3(7) . .
O27 W1 O33 W10 44.7(7) . .
O38 W10 O34 W9 -169.6(3) . .
O30 W10 O34 W9 -70.2(3) . .
O33 W10 O34 W9 89.0(3) . .
O24 W10 O34 W9 6.7(6) . .
O26 W10 O34 W9 4.2(2) . .
O36 W9 O34 W10 169.7(3) . .
O22 W9 O34 W10 0.7(7) . .
O32 W9 O34 W10 -89.2(3) . .
O28 W9 O34 W10 71.5(3) . .
O26 W9 O34 W10 -4.2(2) . .
O37 W5 O35 W1 -167.9(3) . .
O29 W5 O35 W1 -66.6(3) . .
O32 W5 O35 W1 90.6(3) . .
O23 W5 O35 W1 10.6(7) . .
O27 W5 O35 W1 6.8(3) . .
O39 W1 O35 W5 168.6(3) . .
O25 W1 O35 W5 -10.0(7) . .
O31 W1 O35 W5 69.0(3) . .
O33 W1 O35 W5 -92.2(3) . .
O27 W1 O35 W5 -6.8(3) . .
Dy1 O1 C1 C2 27.5(14) . .
Dy1 O1 C1 C3 -148.3(9) . .
C111 N101 C101 C102 63.2(14) . .
C121 N101 C101 C102 -173.3(12) . .
C131 N101 C101 C102 -52.5(15) . .
N101 C101 C102 C103 -178.7(12) . .
C101 C102 C103 C104 84(2) . .
C101 N101 C111 C112 60.7(12) . .
C121 N101 C111 C112 -58.2(12) . .
C131 N101 C111 C112 -179.5(9) . .
N101 C111 C112 C113 164.5(11) . .
C111 C112 C113 C114 -60.3(17) . .
C111 N101 C121 C122 -57.3(11) . .
C101 N101 C121 C122 -179.6(9) . .
C131 N101 C121 C122 59.8(11) . .
N101 C121 C122 C123 169.8(8) . .
C121 C122 C123 C124 61.1(11) . .
C111 N101 C131 C132 178.8(11) . .
C101 N101 C131 C132 -61.1(13) . .
C121 N101 C131 C132 56.2(13) . .
N101 C131 C132 C133 -177.6(11) . .
C131 C132 C133 C134 -173.6(16) . .
C221 N201 C201 C202 174.7(8) . .
C231 N201 C201 C202 52.4(10) . .
C211 N201 C201 C202 -64.2(10) . .
N201 C201 C202 C203 178.4(8) . .
C201 C202 C203 C204 174.6(11) . .
C221 N201 C211 C212 58.1(11) . .
C231 N201 C211 C212 180.0(8) . .
C201 N201 C211 C212 -58.5(10) . .
N201 C211 C212 C213 -167.5(9) . .
C211 C212 C213 C214 -169.8(12) . .
C231 N201 C221 C222 -60.8(10) . .
C201 N201 C221 C222 176.2(8) . .
C211 N201 C221 C222 57.1(10) . .
N201 C221 C222 C223 -179.7(10) . .
C221 C222 C223 C224 -65.1(18) . .
C221 N201 C231 C232 -55.0(10) . .
C201 N201 C231 C232 63.6(10) . .
C211 N201 C231 C232 -177.2(8) . .
N201 C231 C232 C233 -171.8(8) . .
C231 C232 C233 C234 -170.1(10) . .
C331 N301 C301 C302 58.0(10) . .
C311 N301 C301 C302 -61.0(10) . .
C321 N301 C301 C302 179.0(8) . .
N301 C301 C302 C303 171.1(9) . .
C301 C302 C303 C304 176.6(11) . .
C301 N301 C311 C312 -54.0(10) . .
C331 N301 C311 C312 -176.4(7) . .
C321 N301 C311 C312 64.2(9) . .
N301 C311 C312 C313 -175.8(8) . .
C311 C312 C313 C314 -176.9(9) . .
C301 N301 C321 C322 -177.4(9) . .
C331 N301 C321 C322 -55.3(11) . .
C311 N301 C321 C322 61.5(10) . .
N301 C321 C322 C323 169.6(9) . .
C321 C322 C323 C324 176.7(12) . .
C301 N301 C331 C332 61.9(11) . .
C311 N301 C331 C332 -176.0(8) . .
C321 N301 C331 C332 -57.0(11) . .
N301 C331 C332 C333 -176.4(10) . .
C331 C332 C333 C335 -71.7(19) . .
C331 C332 C333 C334 -161.9(17) . .
C332 C333 C334 C335 112.8(19) . .
C332 C333 C335 C334 -114.8(19) . .
N810 C811 C812 C821 -161(12) . .
C822 C811 C812 C821 14(6) . .
C811 C812 C821 N820 147(29) . .
C811 C812 C821 C822 -41(16) . .
N820 C821 C822 C811 174(100) . .
C812 C821 C822 C811 130(18) . .
N810 C811 C822 C821 16(18) . .
C812 C811 C822 C821 -157(10) . .
